data_1543105
loop_
_publ_author_name
'Tsoureas, Nikolaos'
'Kilpatrick, Alexander F. R.'
'Inman, Christopher J.'
'Cloke, F. Geoffrey N.'

_publ_section_title
;
 Steric control of redox events in organo-uranium chemistry: synthesis and
 characterisation of U(v) oxo and nitrido complexes
;
_journal_issue 7
_journal_name_full 'Chem. Sci.'
_journal_page_first 4624
_journal_paper_doi 10.1039/C6SC00632A
_journal_volume 7
_journal_year 2016
_chemical_formula_sum 'C55 H95 K O7 Si2 U'
_chemical_formula_weight 1201.62
_chemical_name_systematic
;
 ?
;
_chemical_properties_physical 'Air-sensitive, Moisture-sensitive, Oxygen-sensitive'
_space_group_crystal_system monoclinic
_space_group_IT_number 11
_space_group_name_Hall '-P 2yb'
_space_group_name_H-M_alt 'P 1 21/m 1'
_symmetry_space_group_name_Hall '-P 2yb'
_symmetry_space_group_name_H-M 'P 1 21/m 1'
_atom_sites_solution_hydrogens geom
_audit_creation_method SHELXL-2013
_audit_update_record
;
2016-01-26 deposited with the CCDC.
2016-04-11 downloaded from the CCDC.
;
_cell_angle_alpha 90
_cell_angle_beta 90.901(3)
_cell_angle_gamma 90
_cell_formula_units_Z 2
_cell_length_a 11.1168(4)
_cell_length_b 19.7384(6)
_cell_length_c 13.0100(5)
_cell_measurement_reflns_used 6484
_cell_measurement_temperature 173(2)
_cell_measurement_theta_max 27.9870
_cell_measurement_theta_min 3.6430
_cell_volume 2854.40(17)
_computing_cell_refinement
;
CrysAlisPro, Agilent Technologies,
Version 1.171.37.34i
;
_computing_data_collection
;
CrysAlisPro, Agilent Technologies,
Version 1.171.37.34i
;
_computing_data_reduction
;
CrysAlisPro, Agilent Technologies,
Version 1.171.37.34i
;
_computing_structure_refinement 'SHELXL-2013 (Sheldrick, 2013)'
_computing_structure_solution 'SHELXL-2013 (Sheldrick, 2013)'
_diffrn_ambient_temperature 173(2)
_diffrn_detector_area_resol_mean 16.1033
_diffrn_measured_fraction_theta_full 0.997
_diffrn_measured_fraction_theta_max 0.998
_diffrn_measurement_device_type 'Xcalibur, Eos, Gemini ultra'
_diffrn_measurement_method '\w scans'
_diffrn_radiation_type MoK\a
_diffrn_radiation_wavelength 0.71073
_diffrn_reflns_av_R_equivalents 0.0518
_diffrn_reflns_av_unetI/netI 0.0604
_diffrn_reflns_Laue_measured_fraction_full 0.997
_diffrn_reflns_Laue_measured_fraction_max 0.998
_diffrn_reflns_limit_h_max 13
_diffrn_reflns_limit_h_min -7
_diffrn_reflns_limit_k_max 24
_diffrn_reflns_limit_k_min -24
_diffrn_reflns_limit_l_max 15
_diffrn_reflns_limit_l_min -16
_diffrn_reflns_number 17568
_diffrn_reflns_point_group_measured_fraction_full 0.997
_diffrn_reflns_point_group_measured_fraction_max 0.998
_diffrn_reflns_theta_full 25.242
_diffrn_reflns_theta_max 26.372
_diffrn_reflns_theta_min 3.470
_diffrn_source 'Enhance (Mo) X-ray Source'
_exptl_absorpt_coefficient_mu 3.005
_exptl_absorpt_correction_T_max 1
_exptl_absorpt_correction_T_min 0.58240
_exptl_absorpt_correction_type multi-scan
_exptl_absorpt_process_details
;
CrysAlisPro, Agilent Technologies,Version 1.171.37.34i
Empirical absorption correction using spherical harmonics,
implemented in SCALE3 ABSPACK scaling algorithm.
Empirical absorption correction using spherical harmonics,
implemented in SCALE3 ABSPACK scaling algorithm.
;
_exptl_crystal_colour Red
_exptl_crystal_density_diffrn 1.398
_exptl_crystal_density_method 'not measured'
_exptl_crystal_description Rod
_exptl_crystal_F_000 1240
_exptl_crystal_recrystallization_method 'Re-crystallisation from solvent: toluene'
_exptl_crystal_size_max 0.300
_exptl_crystal_size_mid 0.100
_exptl_crystal_size_min 0.050
_refine_diff_density_max 1.454
_refine_diff_density_min -1.438
_refine_diff_density_rms 0.105
_refine_ls_extinction_method none
_refine_ls_goodness_of_fit_ref 1.080
_refine_ls_hydrogen_treatment constr
_refine_ls_matrix_type full
_refine_ls_number_parameters 319
_refine_ls_number_reflns 6004
_refine_ls_number_restraints 0
_refine_ls_restrained_S_all 1.080
_refine_ls_R_factor_all 0.0450
_refine_ls_R_factor_gt 0.0371
_refine_ls_shift/su_max 0.000
_refine_ls_shift/su_mean 0.000
_refine_ls_structure_factor_coef Fsqd
_refine_ls_weighting_details 'w=1/[\s^2^(Fo^2^)+(0.0246P)^2^+0.0683P] where P=(Fo^2^+2Fc^2^)/3'
_refine_ls_weighting_scheme calc
_refine_ls_wR_factor_gt 0.0720
_refine_ls_wR_factor_ref 0.0744
_reflns_Friedel_coverage 0.000
_reflns_number_gt 5357
_reflns_number_total 6004
_reflns_threshold_expression 'I > 2\s(I)'
_cod_data_source_file c6sc00632a2.cif
_cod_data_source_block 11
_cod_depositor_comments 'Adding full bibliography for 1543100--1543105.cif.'
_cod_original_formula_sum 'C27.50 H47.50 K0.50 O3.50 Si U0.50'
_cod_database_code 1543105
_shelx_space_group_comment
;
The symmetry employed for this shelxl refinement is uniquely defined
by the following loop, which should always be used as a source of
symmetry information in preference to the above space-group names.
They are only intended as comments.
;
_shelx_estimated_absorpt_t_min 0.466
_shelx_estimated_absorpt_t_max 0.864
_shelxl_version_number 2013-3

loop_
_space_group_symop_operation_xyz
'x, y, z'
'-x, y+1/2, -z'
'-x, -y, -z'
'x, -y-1/2, z'

loop_
_atom_site_label
_atom_site_type_symbol
_atom_site_fract_x
_atom_site_fract_y
_atom_site_fract_z
_atom_site_U_iso_or_equiv
_atom_site_adp_type
_atom_site_occupancy
_atom_site_site_symmetry_order
_atom_site_calc_flag
_atom_site_refinement_flags_posn
_atom_site_refinement_flags_adp
_atom_site_refinement_flags_occupancy
C1 C -0.0175(3) 0.21466(17) 0.4186(3) 0.0259(8) Uani 1 1 d . . .
H1 H -0.0858 0.1967 0.4521 0.031 Uiso 1 1 calc R U .
C2 C 0.0580(3) 0.16316(18) 0.3815(3) 0.0252(8) Uani 1 1 d . . .
H2 H 0.0236 0.1194 0.3891 0.030 Uiso 1 1 calc R U .
C3 C 0.1732(3) 0.16057(17) 0.3356(3) 0.0254(8) Uani 1 1 d . . .
C4 C 0.2490(3) 0.21440(16) 0.3060(3) 0.0249(8) Uani 1 1 d . . .
H4 H 0.3213 0.1974 0.2778 0.030 Uiso 1 1 calc R U .
C5 C -0.2989(5) 0.2500 0.3329(5) 0.0487(17) Uani 1 2 d S T P
H5A H -0.3067 0.2965 0.3584 0.073 Uiso 0.5 1 calc R U P
H5B H -0.2585 0.2221 0.3853 0.073 Uiso 0.5 1 calc R U P
H5C H -0.3790 0.2314 0.3179 0.073 Uiso 0.5 1 calc R U P
C6 C -0.2241(4) 0.11997(19) 0.2089(4) 0.0481(13) Uani 1 1 d . . .
H6A H -0.1941 0.0893 0.1558 0.072 Uiso 1 1 calc R U .
H6B H -0.3112 0.1141 0.2152 0.072 Uiso 1 1 calc R U .
H6C H -0.1844 0.1095 0.2748 0.072 Uiso 1 1 calc R U .
C7 C -0.1145(4) 0.1700(2) -0.0037(4) 0.0458(12) Uani 1 1 d . . .
H7A H -0.0866 0.1984 -0.0603 0.069 Uiso 1 1 calc R U .
H7B H -0.1837 0.1430 -0.0272 0.069 Uiso 1 1 calc R U .
H7C H -0.0494 0.1397 0.0188 0.069 Uiso 1 1 calc R U .
C8 C -0.1512(4) 0.21429(18) 0.0847(3) 0.0315(9) Uani 1 1 d . . .
C9 C -0.1972(3) 0.19206(18) 0.1794(3) 0.0309(10) Uani 1 1 d . . .
C10 C -0.2267(5) 0.2500 0.2374(5) 0.0293(13) Uani 1 2 d S T P
C11 C 0.1850(4) 0.0254(2) 0.5120(4) 0.0476(12) Uani 1 1 d . . .
H11A H 0.1672 0.0732 0.5253 0.071 Uiso 1 1 calc R U .
H11B H 0.2689 0.0159 0.5310 0.071 Uiso 1 1 calc R U .
H11C H 0.1318 -0.0032 0.5529 0.071 Uiso 1 1 calc R U .
C12 C 0.1645(4) 0.01015(18) 0.3976(4) 0.0356(10) Uani 1 1 d . . .
H12 H 0.0761 0.0157 0.3847 0.043 Uiso 1 1 calc R U .
C13 C 0.1918(4) -0.06481(18) 0.3771(4) 0.0455(12) Uani 1 1 d . . .
H13A H 0.1780 -0.0748 0.3041 0.068 Uiso 1 1 calc R U .
H13B H 0.1389 -0.0932 0.4186 0.068 Uiso 1 1 calc R U .
H13C H 0.2759 -0.0744 0.3956 0.068 Uiso 1 1 calc R U .
C14 C 0.4502(4) 0.1209(2) 0.4276(4) 0.0454(12) Uani 1 1 d . . .
H14A H 0.4131 0.1658 0.4226 0.068 Uiso 1 1 calc R U .
H14B H 0.5379 0.1255 0.4286 0.068 Uiso 1 1 calc R U .
H14C H 0.4246 0.0986 0.4909 0.068 Uiso 1 1 calc R U .
C15 C 0.4109(3) 0.07804(19) 0.3347(4) 0.0346(10) Uani 1 1 d . . .
H15 H 0.4457 0.1004 0.2729 0.042 Uiso 1 1 calc R U .
C16 C 0.4711(4) 0.0084(2) 0.3434(4) 0.0492(13) Uani 1 1 d . . .
H16A H 0.4468 -0.0196 0.2844 0.074 Uiso 1 1 calc R U .
H16B H 0.4462 -0.0137 0.4070 0.074 Uiso 1 1 calc R U .
H16C H 0.5587 0.0140 0.3442 0.074 Uiso 1 1 calc R U .
C17 C 0.0800(4) 0.0400(2) 0.1475(4) 0.0491(13) Uani 1 1 d . . .
H17A H 0.0322 0.0766 0.1771 0.074 Uiso 1 1 calc R U .
H17B H 0.0560 -0.0033 0.1779 0.074 Uiso 1 1 calc R U .
H17C H 0.0661 0.0385 0.0730 0.074 Uiso 1 1 calc R U .
C18 C 0.2129(4) 0.05254(19) 0.1702(3) 0.0341(10) Uani 1 1 d . . .
H18 H 0.2338 0.0944 0.1310 0.041 Uiso 1 1 calc R U .
C19 C 0.2891(4) -0.0043(2) 0.1236(4) 0.0503(13) Uani 1 1 d . . .
H19A H 0.3744 0.0043 0.1384 0.075 Uiso 1 1 calc R U .
H19B H 0.2755 -0.0057 0.0490 0.075 Uiso 1 1 calc R U .
H19C H 0.2659 -0.0479 0.1536 0.075 Uiso 1 1 calc R U .
C20 C 0.3786(7) 0.2500 0.6342(7) 0.071(2) Uani 1 2 d S T P
H20A H 0.3268 0.2500 0.6944 0.107 Uiso 1 2 calc R U P
H20B H 0.3623 0.2095 0.5928 0.107 Uiso 0.5 1 calc R U P
H20C H 0.3623 0.2905 0.5928 0.107 Uiso 0.5 1 calc R U P
C21 C 0.5074(7) 0.2500 0.6685(6) 0.0569(19) Uani 1 2 d S T P
C22 C 0.6008(7) 0.2500 0.6016(6) 0.062(2) Uani 1 2 d S T P
H22 H 0.5835 0.2500 0.5299 0.075 Uiso 1 2 calc R U P
C23 C 0.7213(7) 0.2500 0.6351(7) 0.059(2) Uani 1 2 d S T P
H23 H 0.7839 0.2500 0.5862 0.071 Uiso 1 2 calc R U P
C24 C 0.7492(7) 0.2500 0.7376(7) 0.060(2) Uani 1 2 d S T P
H24 H 0.8306 0.2500 0.7609 0.072 Uiso 1 2 calc R U P
C25 C 0.6590(8) 0.2500 0.8046(7) 0.085(3) Uani 1 2 d S T P
H25 H 0.6770 0.2500 0.8763 0.102 Uiso 1 2 calc R U P
C26 C 0.5378(8) 0.2500 0.7710(8) 0.091(3) Uani 1 2 d S T P
H26 H 0.4758 0.2500 0.8204 0.109 Uiso 1 2 calc R U P
C27 C 0.4981(4) 0.1905(2) 0.0670(4) 0.0506(13) Uani 1 1 d . . .
H27A H 0.4363 0.1856 0.1204 0.061 Uiso 1 1 calc R U .
H27B H 0.5780 0.1925 0.1014 0.061 Uiso 1 1 calc R U .
C28 C 0.4930(4) 0.1319(2) -0.0034(4) 0.0537(14) Uani 1 1 d . . .
H28A H 0.5523 0.1378 -0.0586 0.064 Uiso 1 1 calc R U .
H28B H 0.5132 0.0899 0.0347 0.064 Uiso 1 1 calc R U .
C29 C 0.3668(4) 0.0775(2) -0.1252(4) 0.0500(13) Uani 1 1 d . . .
H29A H 0.3959 0.0333 -0.0986 0.060 Uiso 1 1 calc R U .
H29B H 0.4178 0.0908 -0.1835 0.060 Uiso 1 1 calc R U .
C30 C 0.2390(4) 0.07128(18) -0.1605(4) 0.0485(13) Uani 1 1 d . . .
H30A H 0.2304 0.0331 -0.2094 0.058 Uiso 1 1 calc R U .
H30B H 0.1867 0.0624 -0.1011 0.058 Uiso 1 1 calc R U .
C31 C 0.0855(4) 0.13012(18) -0.2489(3) 0.0354(10) Uani 1 1 d . . .
H31A H 0.0276 0.1302 -0.1918 0.043 Uiso 1 1 calc R U .
H31B H 0.0734 0.0881 -0.2892 0.043 Uiso 1 1 calc R U .
C32 C 0.0652(4) 0.19066(18) -0.3160(3) 0.0344(10) Uani 1 1 d . . .
H32A H 0.1253 0.1916 -0.3713 0.041 Uiso 1 1 calc R U .
H32B H -0.0161 0.1886 -0.3481 0.041 Uiso 1 1 calc R U .
O1 O 0.1176(3) 0.2500 0.0914(3) 0.0414(10) Uani 1 2 d S T P
O2 O 0.0763(3) 0.2500 -0.2539(3) 0.0305(9) Uani 1 2 d S T P
O3 O 0.2048(2) 0.13264(12) -0.2091(2) 0.0354(7) Uani 1 1 d . . .
O4 O 0.3747(2) 0.12675(13) -0.0471(2) 0.0408(8) Uani 1 1 d . . .
O5 O 0.4775(4) 0.2500 0.0110(3) 0.0386(10) Uani 1 2 d S T P
Si1 Si 0.24048(9) 0.07430(5) 0.31093(9) 0.0262(2) Uani 1 1 d . . .
U1 U 0.03616(2) 0.2500 0.21794(2) 0.02272(7) Uani 1 2 d S T P
K1 K 0.23835(10) 0.2500 -0.07655(10) 0.0280(3) Uani 1 2 d S T P

loop_
_atom_site_aniso_label
_atom_site_aniso_U_11
_atom_site_aniso_U_22
_atom_site_aniso_U_33
_atom_site_aniso_U_23
_atom_site_aniso_U_13
_atom_site_aniso_U_12
C1 0.028(2) 0.0311(19) 0.019(2) 0.0053(16) 0.0022(16) -0.0044(15)
C2 0.027(2) 0.0237(18) 0.025(2) 0.0029(15) 0.0005(16) -0.0029(15)
C3 0.0259(19) 0.0219(18) 0.028(2) -0.0007(16) -0.0021(17) 0.0019(15)
C4 0.0241(19) 0.0267(18) 0.024(2) -0.0002(16) 0.0014(16) 0.0047(15)
C5 0.030(3) 0.079(5) 0.037(5) 0.000 0.000(3) 0.000
C6 0.039(3) 0.034(2) 0.070(4) 0.014(2) -0.014(2) -0.0074(19)
C7 0.051(3) 0.050(3) 0.036(3) -0.012(2) -0.008(2) 0.004(2)
C8 0.031(2) 0.033(2) 0.030(3) -0.0061(18) -0.0064(19) 0.0012(16)
C9 0.027(2) 0.028(2) 0.037(3) 0.0029(17) -0.0106(18) -0.0039(16)
C10 0.022(3) 0.040(3) 0.025(4) 0.000 -0.002(2) 0.000
C11 0.060(3) 0.041(2) 0.042(3) 0.016(2) 0.012(2) -0.001(2)
C12 0.033(2) 0.027(2) 0.047(3) 0.0045(18) -0.002(2) -0.0026(17)
C13 0.046(3) 0.029(2) 0.062(4) 0.009(2) -0.001(2) -0.0037(19)
C14 0.040(3) 0.037(2) 0.059(4) 0.005(2) -0.015(2) -0.0036(19)
C15 0.029(2) 0.034(2) 0.041(3) 0.0033(19) -0.0008(19) 0.0034(17)
C16 0.044(3) 0.044(3) 0.059(4) 0.002(2) -0.008(2) 0.012(2)
C17 0.051(3) 0.053(3) 0.042(3) -0.003(2) -0.015(2) 0.000(2)
C18 0.042(2) 0.029(2) 0.032(3) 0.0008(17) -0.001(2) 0.0020(18)
C19 0.061(3) 0.048(3) 0.042(3) -0.008(2) -0.004(2) 0.013(2)
C20 0.050(5) 0.104(6) 0.060(6) 0.000 0.008(4) 0.000
C21 0.047(4) 0.090(5) 0.034(5) 0.000 0.011(3) 0.000
C22 0.053(5) 0.093(6) 0.041(5) 0.000 -0.004(4) 0.000
C23 0.045(4) 0.066(5) 0.067(6) 0.000 0.010(4) 0.000
C24 0.043(4) 0.085(5) 0.053(6) 0.000 0.004(4) 0.000
C25 0.053(5) 0.155(9) 0.047(6) 0.000 0.005(4) 0.000
C26 0.063(6) 0.148(9) 0.062(7) 0.000 0.029(5) 0.000
C27 0.047(3) 0.058(3) 0.046(3) 0.012(2) -0.015(2) 0.002(2)
C28 0.041(3) 0.048(3) 0.072(4) 0.014(3) -0.012(3) 0.014(2)
C29 0.060(3) 0.034(2) 0.056(4) 0.001(2) -0.003(3) 0.019(2)
C30 0.058(3) 0.021(2) 0.066(4) 0.000(2) -0.009(3) 0.005(2)
C31 0.040(2) 0.029(2) 0.037(3) -0.0074(18) 0.000(2) -0.0066(18)
C32 0.040(2) 0.034(2) 0.030(3) -0.0049(18) -0.0057(19) -0.0038(18)
O1 0.034(2) 0.062(3) 0.028(3) 0.000 0.0023(19) 0.000
O2 0.039(2) 0.0259(19) 0.026(2) 0.000 -0.0044(18) 0.000
O3 0.0382(16) 0.0242(14) 0.044(2) -0.0017(12) -0.0058(14) 0.0010(11)
O4 0.0367(17) 0.0387(16) 0.047(2) -0.0011(14) -0.0043(15) 0.0077(13)
O5 0.035(2) 0.044(2) 0.036(3) 0.000 -0.009(2) 0.000
Si1 0.0260(6) 0.0215(5) 0.0312(7) 0.0005(4) -0.0014(5) 0.0018(4)
U1 0.02424(11) 0.02241(11) 0.02155(12) 0.000 0.00132(8) 0.000
K1 0.0297(6) 0.0282(6) 0.0261(7) 0.000 0.0004(5) 0.000

loop_
_atom_type_symbol
_atom_type_description
_atom_type_scat_dispersion_real
_atom_type_scat_dispersion_imag
_atom_type_scat_source
C C 0.0033 0.0016 'International Tables Vol C Tables 4.2.6.8 and 6.1.1.4'
H H 0.0000 0.0000 'International Tables Vol C Tables 4.2.6.8 and 6.1.1.4'
O O 0.0106 0.0060 'International Tables Vol C Tables 4.2.6.8 and 6.1.1.4'
Si Si 0.0817 0.0704 'International Tables Vol C Tables 4.2.6.8 and 6.1.1.4'
K K 0.2009 0.2494 'International Tables Vol C Tables 4.2.6.8 and 6.1.1.4'
U U -9.6767 9.6646 'International Tables Vol C Tables 4.2.6.8 and 6.1.1.4'

loop_
_geom_angle_atom_site_label_1
_geom_angle_atom_site_label_2
_geom_angle_atom_site_label_3
_geom_angle
_geom_angle_site_symmetry_1
_geom_angle_site_symmetry_3
C1 C1 C2 136.2(2) 4_565 .
C1 C1 U1 75.44(7) 4_565 .
C2 C1 U1 73.8(2) . .
C1 C1 H1 111.9 4_565 .
C2 C1 H1 111.9 . .
U1 C1 H1 135.3 . .
C1 C2 C3 135.6(3) . .
C1 C2 U1 76.6(2) . .
C3 C2 U1 76.4(2) . .
C1 C2 H2 112.2 . .
C3 C2 H2 112.2 . .
U1 C2 H2 128.1 . .
C4 C3 C2 129.2(3) . .
C4 C3 Si1 113.1(3) . .
C2 C3 Si1 117.7(3) . .
C4 C3 U1 72.3(2) . .
C2 C3 U1 73.7(2) . .
Si1 C3 U1 134.03(19) . .
C4 C4 C3 138.8(2) 4_565 .
C4 C4 U1 74.94(7) 4_565 .
C3 C4 U1 77.8(2) . .
C4 C4 H4 110.6 4_565 .
C3 C4 H4 110.6 . .
U1 C4 H4 131.9 . .
C10 C5 H5A 109.5 . .
C10 C5 H5B 109.5 . .
H5A C5 H5B 109.5 . .
C10 C5 H5C 109.5 . .
H5A C5 H5C 109.5 . .
H5B C5 H5C 109.5 . .
C9 C6 H6A 109.5 . .
C9 C6 H6B 109.5 . .
H6A C6 H6B 109.5 . .
C9 C6 H6C 109.5 . .
H6A C6 H6C 109.5 . .
H6B C6 H6C 109.5 . .
C8 C7 H7A 109.5 . .
C8 C7 H7B 109.5 . .
H7A C7 H7B 109.5 . .
C8 C7 H7C 109.5 . .
H7A C7 H7C 109.5 . .
H7B C7 H7C 109.5 . .
C8 C8 C9 108.1(2) 4_565 .
C8 C8 C7 125.5(2) 4_565 .
C9 C8 C7 126.3(4) . .
C8 C8 U1 75.31(7) 4_565 .
C9 C8 U1 79.2(2) . .
C7 C8 U1 114.5(3) . .
C10 C9 C8 107.8(3) . .
C10 C9 C6 125.5(4) . .
C8 C9 C6 126.3(4) . .
C10 C9 U1 78.5(3) . .
C8 C9 U1 72.0(2) . .
C6 C9 U1 121.0(2) . .
C9 C10 C9 108.2(5) 4_565 .
C9 C10 C5 125.3(3) 4_565 .
C9 C10 C5 125.3(3) . .
C9 C10 U1 73.4(3) 4_565 .
C9 C10 U1 73.4(3) . .
C5 C10 U1 128.4(4) . .
C12 C11 H11A 109.5 . .
C12 C11 H11B 109.5 . .
H11A C11 H11B 109.5 . .
C12 C11 H11C 109.5 . .
H11A C11 H11C 109.5 . .
H11B C11 H11C 109.5 . .
C11 C12 C13 109.3(4) . .
C11 C12 Si1 112.6(3) . .
C13 C12 Si1 116.6(3) . .
C11 C12 H12 105.8 . .
C13 C12 H12 105.8 . .
Si1 C12 H12 105.8 . .
C12 C13 H13A 109.5 . .
C12 C13 H13B 109.5 . .
H13A C13 H13B 109.5 . .
C12 C13 H13C 109.5 . .
H13A C13 H13C 109.5 . .
H13B C13 H13C 109.5 . .
C15 C14 H14A 109.5 . .
C15 C14 H14B 109.5 . .
H14A C14 H14B 109.5 . .
C15 C14 H14C 109.5 . .
H14A C14 H14C 109.5 . .
H14B C14 H14C 109.5 . .
C16 C15 C14 108.5(3) . .
C16 C15 Si1 114.0(3) . .
C14 C15 Si1 114.6(3) . .
C16 C15 H15 106.3 . .
C14 C15 H15 106.3 . .
Si1 C15 H15 106.3 . .
C15 C16 H16A 109.5 . .
C15 C16 H16B 109.5 . .
H16A C16 H16B 109.5 . .
C15 C16 H16C 109.5 . .
H16A C16 H16C 109.5 . .
H16B C16 H16C 109.5 . .
C18 C17 H17A 109.5 . .
C18 C17 H17B 109.5 . .
H17A C17 H17B 109.5 . .
C18 C17 H17C 109.5 . .
H17A C17 H17C 109.5 . .
H17B C17 H17C 109.5 . .
C17 C18 C19 110.1(3) . .
C17 C18 Si1 111.4(3) . .
C19 C18 Si1 117.6(3) . .
C17 C18 H18 105.6 . .
C19 C18 H18 105.6 . .
Si1 C18 H18 105.6 . .
C18 C19 H19A 109.5 . .
C18 C19 H19B 109.5 . .
H19A C19 H19B 109.5 . .
C18 C19 H19C 109.5 . .
H19A C19 H19C 109.5 . .
H19B C19 H19C 109.5 . .
C21 C20 H20A 109.5 . .
C21 C20 H20B 109.5 . .
H20A C20 H20B 109.5 . .
C21 C20 H20C 109.5 . .
H20A C20 H20C 109.5 . .
H20B C20 H20C 109.5 . .
C22 C21 C26 116.2(8) . .
C22 C21 C20 123.0(8) . .
C26 C21 C20 120.8(8) . .
C21 C22 C23 122.3(8) . .
C21 C22 H22 118.9 . .
C23 C22 H22 118.9 . .
C24 C23 C22 120.3(8) . .
C24 C23 H23 119.8 . .
C22 C23 H23 119.8 . .
C25 C24 C23 118.4(8) . .
C25 C24 H24 120.8 . .
C23 C24 H24 120.8 . .
C24 C25 C26 121.3(9) . .
C24 C25 H25 119.4 . .
C26 C25 H25 119.3 . .
C21 C26 C25 121.5(9) . .
C21 C26 H26 119.3 . .
C25 C26 H26 119.3 . .
O5 C27 C28 109.3(4) . .
O5 C27 H27A 109.8 . .
C28 C27 H27A 109.8 . .
O5 C27 H27B 109.8 . .
C28 C27 H27B 109.8 . .
H27A C27 H27B 108.3 . .
O4 C28 C27 109.2(4) . .
O4 C28 H28A 109.8 . .
C27 C28 H28A 109.8 . .
O4 C28 H28B 109.8 . .
C27 C28 H28B 109.8 . .
H28A C28 H28B 108.3 . .
O4 C29 C30 109.1(4) . .
O4 C29 H29A 109.9 . .
C30 C29 H29A 109.9 . .
O4 C29 H29B 109.9 . .
C30 C29 H29B 109.9 . .
H29A C29 H29B 108.3 . .
O3 C30 C29 108.4(3) . .
O3 C30 H30A 110.0 . .
C29 C30 H30A 110.0 . .
O3 C30 H30B 110.0 . .
C29 C30 H30B 110.0 . .
H30A C30 H30B 108.4 . .
O3 C31 C32 108.5(3) . .
O3 C31 H31A 110.0 . .
C32 C31 H31A 110.0 . .
O3 C31 H31B 110.0 . .
C32 C31 H31B 110.0 . .
H31A C31 H31B 108.4 . .
O2 C32 C31 108.3(3) . .
O2 C32 H32A 110.0 . .
C31 C32 H32A 110.0 . .
O2 C32 H32B 110.0 . .
C31 C32 H32B 110.0 . .
H32A C32 H32B 108.4 . .
U1 O1 K1 177.3(2) . .
C32 O2 C32 110.3(4) 4_565 .
C32 O2 K1 119.8(2) 4_565 .
C32 O2 K1 119.8(2) . .
C30 O3 C31 112.1(3) . .
C30 O3 K1 112.7(2) . .
C31 O3 K1 110.8(2) . .
C29 O4 C28 112.5(3) . .
C29 O4 K1 117.3(2) . .
C28 O4 K1 118.1(2) . .
C27 O5 C27 114.2(5) 4_565 .
C27 O5 K1 110.4(2) 4_565 .
C27 O5 K1 110.4(2) . .
C3 Si1 C18 107.98(17) . .
C3 Si1 C12 108.60(18) . .
C18 Si1 C12 110.72(18) . .
C3 Si1 C15 109.32(16) . .
C18 Si1 C15 108.0(2) . .
C12 Si1 C15 112.18(18) . .
O1 U1 C4 86.63(14) . 4_565
O1 U1 C4 86.63(14) . .
C4 U1 C4 30.11(14) 4_565 .
O1 U1 C2 129.66(10) . 4_565
C4 U1 C2 56.11(11) 4_565 4_565
C4 U1 C2 76.55(11) . 4_565
O1 U1 C2 129.66(10) . .
C4 U1 C2 76.55(11) 4_565 .
C4 U1 C2 56.11(11) . .
C2 U1 C2 77.44(15) 4_565 .
O1 U1 C1 158.66(11) . .
C4 U1 C1 82.33(11) 4_565 .
C4 U1 C1 74.69(11) . .
C2 U1 C1 56.27(11) 4_565 .
C2 U1 C1 29.57(10) . .
O1 U1 C1 158.67(11) . 4_565
C4 U1 C1 74.69(11) 4_565 4_565
C4 U1 C1 82.33(11) . 4_565
C2 U1 C1 29.57(10) 4_565 4_565
C2 U1 C1 56.26(11) . 4_565
C1 U1 C1 29.11(14) . 4_565
O1 U1 C3 102.34(12) . .
C4 U1 C3 57.52(10) 4_565 .
C4 U1 C3 29.84(10) . .
C2 U1 C3 85.90(10) 4_565 .
C2 U1 C3 29.89(11) . .
C1 U1 C3 56.36(11) . .
C1 U1 C3 76.45(11) 4_565 .
O1 U1 C3 102.34(12) . 4_565
C4 U1 C3 29.84(10) 4_565 4_565
C4 U1 C3 57.52(10) . 4_565
C2 U1 C3 29.89(11) 4_565 4_565
C2 U1 C3 85.90(10) . 4_565
C1 U1 C3 76.45(11) . 4_565
C1 U1 C3 56.36(11) 4_565 4_565
C3 U1 C3 78.97(14) . 4_565
O1 U1 C8 79.71(14) . 4_565
C4 U1 C8 147.14(11) 4_565 4_565
C4 U1 C8 166.33(12) . 4_565
C2 U1 C8 112.47(11) 4_565 4_565
C2 U1 C8 134.37(11) . 4_565
C1 U1 C8 118.70(12) . 4_565
C1 U1 C8 110.66(12) 4_565 4_565
C3 U1 C8 154.75(10) . 4_565
C3 U1 C8 125.59(10) 4_565 4_565
O1 U1 C8 79.70(14) . .
C4 U1 C8 166.33(12) 4_565 .
C4 U1 C8 147.14(11) . .
C2 U1 C8 134.37(11) 4_565 .
C2 U1 C8 112.47(11) . .
C1 U1 C8 110.66(12) . .
C1 U1 C8 118.70(12) 4_565 .
C3 U1 C8 125.59(10) . .
C3 U1 C8 154.75(10) 4_565 .
C8 U1 C8 29.38(15) 4_565 .
O1 U1 C9 106.96(14) . 4_565
C4 U1 C9 138.76(10) 4_565 4_565
C4 U1 C9 163.51(12) . 4_565
C2 U1 C9 87.43(11) 4_565 4_565
C2 U1 C9 116.95(12) . 4_565
C1 U1 C9 93.28(12) . 4_565
C1 U1 C9 81.78(12) 4_565 4_565
C3 U1 C9 146.71(12) . 4_565
C3 U1 C9 109.23(10) 4_565 4_565
C8 U1 C9 28.88(12) 4_565 4_565
C8 U1 C9 47.65(11) . 4_565
O1 K1 O5 98.90(13) . .
O1 K1 O4 99.58(8) . 4_565
O5 K1 O4 57.82(6) . 4_565
O1 K1 O4 99.58(8) . .
O5 K1 O4 57.82(6) . .
O4 K1 O4 114.73(11) 4_565 .
O1 K1 O2 110.36(12) . .
O5 K1 O2 150.74(13) . .
O4 K1 O2 115.03(7) 4_565 .
O4 K1 O2 115.03(7) . .
O1 K1 O3 115.99(8) . .
O5 K1 O3 110.10(8) . .
O4 K1 O3 144.24(10) 4_565 .
O4 K1 O3 57.99(8) . .
O2 K1 O3 57.11(6) . .
O1 K1 O3 115.99(8) . 4_565
O5 K1 O3 110.10(8) . 4_565
O4 K1 O3 57.99(8) 4_565 4_565
O4 K1 O3 144.24(10) . 4_565
O2 K1 O3 57.12(6) . 4_565
O3 K1 O3 105.60(12) . 4_565
O1 K1 U1 1.15(8) . .
O5 K1 U1 97.75(10) . .
O4 K1 U1 98.98(7) 4_565 .
O4 K1 U1 98.98(7) . .
O2 K1 U1 111.51(9) . .
O3 K1 U1 116.52(6) . .
O3 K1 U1 116.52(6) 4_565 .

loop_
_geom_bond_atom_site_label_1
_geom_bond_atom_site_label_2
_geom_bond_distance
_geom_bond_site_symmetry_2
C1 C1 1.395(7) 4_565
C1 C2 1.408(5) .
C1 U1 2.776(4) .
C1 H1 0.9500 .
C2 C3 1.423(5) .
C2 U1 2.740(4) .
C2 H2 0.9500 .
C3 C4 1.413(5) .
C3 Si1 1.889(4) .
C3 U1 2.776(3) .
C4 C4 1.405(7) 4_565
C4 U1 2.705(3) .
C4 H4 0.9500 .
C5 C10 1.490(9) .
C5 H5A 0.9800 .
C5 H5B 0.9800 .
C5 H5C 0.9800 .
C6 C9 1.505(5) .
C6 H6A 0.9800 .
C6 H6B 0.9800 .
C6 H6C 0.9800 .
C7 C8 1.506(6) .
C7 H7A 0.9800 .
C7 H7B 0.9800 .
C7 H7C 0.9800 .
C8 C8 1.410(7) 4_565
C8 C9 1.412(6) .
C8 U1 2.780(4) .
C9 C10 1.411(5) .
C9 U1 2.872(4) .
C10 C9 1.411(5) 4_565
C10 U1 2.937(5) .
C11 C12 1.532(6) .
C11 H11A 0.9800 .
C11 H11B 0.9800 .
C11 H11C 0.9800 .
C12 C13 1.534(5) .
C12 Si1 1.902(4) .
C12 H12 1.0000 .
C13 H13A 0.9800 .
C13 H13B 0.9800 .
C13 H13C 0.9800 .
C14 C15 1.533(6) .
C14 H14A 0.9800 .
C14 H14B 0.9800 .
C14 H14C 0.9800 .
C15 C16 1.532(5) .
C15 Si1 1.916(4) .
C15 H15 1.0000 .
C16 H16A 0.9800 .
C16 H16B 0.9800 .
C16 H16C 0.9800 .
C17 C18 1.522(6) .
C17 H17A 0.9800 .
C17 H17B 0.9800 .
C17 H17C 0.9800 .
C18 C19 1.537(6) .
C18 Si1 1.901(4) .
C18 H18 1.0000 .
C19 H19A 0.9800 .
C19 H19B 0.9800 .
C19 H19C 0.9800 .
C20 C21 1.493(10) .
C20 H20A 0.9800 .
C20 H20B 0.9800 .
C20 H20C 0.9800 .
C21 C22 1.365(10) .
C21 C26 1.370(12) .
C22 C23 1.403(10) .
C22 H22 0.9500 .
C23 C24 1.364(11) .
C23 H23 0.9500 .
C24 C25 1.340(11) .
C24 H24 0.9500 .
C25 C26 1.410(12) .
C25 H25 0.9500 .
C26 H26 0.9500 .
C27 O5 1.399(5) .
C27 C28 1.475(6) .
C27 H27A 0.9900 .
C27 H27B 0.9900 .
C28 O4 1.428(5) .
C28 H28A 0.9900 .
C28 H28B 0.9900 .
C29 O4 1.408(5) .
C29 C30 1.492(6) .
C29 H29A 0.9900 .
C29 H29B 0.9900 .
C30 O3 1.415(5) .
C30 H30A 0.9900 .
C30 H30B 0.9900 .
C31 O3 1.417(5) .
C31 C32 1.495(5) .
C31 H31A 0.9900 .
C31 H31B 0.9900 .
C32 O2 1.427(4) .
C32 H32A 0.9900 .
C32 H32B 0.9900 .
O1 U1 1.892(4) .
O1 K1 2.582(5) .
O2 C32 1.427(4) 4_565
O2 K1 2.905(4) .
O3 K1 2.908(3) .
O4 K1 2.889(3) .
O5 C27 1.399(5) 4_565
O5 K1 2.876(4) .
U1 C4 2.705(3) 4_565
U1 C2 2.740(4) 4_565
U1 C1 2.776(4) 4_565
U1 C3 2.776(3) 4_565
U1 C8 2.780(4) 4_565
U1 C9 2.872(4) 4_565
K1 O4 2.889(3) 4_565
K1 O3 2.908(3) 4_565

loop_
_geom_torsion_atom_site_label_1
_geom_torsion_atom_site_label_2
_geom_torsion_atom_site_label_3
_geom_torsion_atom_site_label_4
_geom_torsion
_geom_torsion_site_symmetry_1
_geom_torsion_site_symmetry_4
C1 C1 C2 C3 6.8(7) 4_565 .
U1 C1 C2 C3 53.9(5) . .
C1 C1 C2 U1 -47.1(2) 4_565 .
C1 C2 C3 C4 -4.3(8) . .
U1 C2 C3 C4 49.7(4) . .
C1 C2 C3 Si1 174.4(4) . .
U1 C2 C3 Si1 -131.6(2) . .
C1 C2 C3 U1 -54.0(5) . .
C2 C3 C4 C4 -0.6(6) . 4_565
Si1 C3 C4 C4 -179.37(11) . 4_565
U1 C3 C4 C4 49.6(2) . 4_565
C2 C3 C4 U1 -50.2(4) . .
Si1 C3 C4 U1 131.1(2) . .
C8 C8 C9 C10 0.6(3) 4_565 .
C7 C8 C9 C10 -176.4(4) . .
U1 C8 C9 C10 71.1(3) . .
C8 C8 C9 C6 173.9(3) 4_565 .
C7 C8 C9 C6 -3.1(6) . .
U1 C8 C9 C6 -115.6(4) . .
C8 C8 C9 U1 -70.48(8) 4_565 .
C7 C8 C9 U1 112.5(4) . .
C8 C9 C10 C9 -1.0(6) . 4_565
C6 C9 C10 C9 -174.3(3) . 4_565
U1 C9 C10 C9 65.6(3) . 4_565
C8 C9 C10 C5 167.7(5) . .
C6 C9 C10 C5 -5.7(7) . .
U1 C9 C10 C5 -125.7(5) . .
C8 C9 C10 U1 -66.6(3) . .
C6 C9 C10 U1 120.0(4) . .
C26 C21 C22 C23 0.000(2) . .
C20 C21 C22 C23 180.000(2) . .
C21 C22 C23 C24 0.000(2) . .
C22 C23 C24 C25 0.000(3) . .
C23 C24 C25 C26 0.000(3) . .
C22 C21 C26 C25 0.000(3) . .
C20 C21 C26 C25 180.000(2) . .
C24 C25 C26 C21 0.000(3) . .
O5 C27 C28 O4 -63.5(5) . .
O4 C29 C30 O3 66.4(5) . .
O3 C31 C32 O2 -63.1(4) . .
C31 C32 O2 C32 176.3(2) . 4_565
C31 C32 O2 K1 31.0(4) . .
C29 C30 O3 C31 177.6(4) . .
C29 C30 O3 K1 -56.6(4) . .
C32 C31 O3 C30 -169.0(4) . .
C32 C31 O3 K1 64.2(4) . .
C30 C29 O4 C28 175.4(4) . .
C30 C29 O4 K1 -42.6(5) . .
C27 C28 O4 C29 172.2(4) . .
C27 C28 O4 K1 30.6(5) . .
C28 C27 O5 C27 -170.9(3) . 4_565
C28 C27 O5 K1 64.1(4) . .
C4 C3 Si1 C18 -81.8(3) . .
C2 C3 Si1 C18 99.3(3) . .
U1 C3 Si1 C18 5.5(3) . .
C4 C3 Si1 C12 158.1(3) . .
C2 C3 Si1 C12 -20.8(4) . .
U1 C3 Si1 C12 -114.6(3) . .
C4 C3 Si1 C15 35.4(3) . .
C2 C3 Si1 C15 -143.5(3) . .
U1 C3 Si1 C15 122.8(2) . .
